data_2213279
loop_
_publ_author_name
'B. Thimme Gowda'
'Sabine Foro'
'Hartmut Fuess '

_publ_section_title
;
 <i>N</i>-(4-Chlorophenyl)-2,2,2-trimethylacetamide
;
_journal_coeditor_code DN2157
_journal_issue 5
_journal_name_full 'Acta Crystallographica Section E'
_journal_page_first o2329
_journal_page_last o2330
_journal_paper_doi 10.1107/S1600536807015474
_journal_volume 63
_journal_year 2007
_chemical_formula_iupac 'C11 H14 Cl N O'
_chemical_formula_moiety 'C11 H14 Cl N O'
_chemical_formula_sum 'C11 H14 Cl N O'
_chemical_formula_weight 211.68
_chemical_name_common N-(4-chlorophenyl)-2,2,2-trimethylacetamide
_chemical_name_systematic
;
N-(4-chlorophenyl)-2,2,2-trimethylacetamide
;
_space_group_IT_number 61
_symmetry_cell_setting orthorhombic
_symmetry_space_group_name_Hall '-P 2ac 2ab'
_symmetry_space_group_name_H-M 'P b c a'
_atom_sites_solution_hydrogens difmap
_atom_sites_solution_primary direct
_atom_sites_solution_secondary difmap
_cell_angle_alpha 90.00
_cell_angle_beta 90.00
_cell_angle_gamma 90.00
_cell_formula_units_Z 8
_cell_length_a 9.6933(6)
_cell_length_b 10.1150(10)
_cell_length_c 23.5420(10)
_cell_measurement_reflns_used 25
_cell_measurement_temperature 299(2)
_cell_measurement_theta_max 23.88
_cell_measurement_theta_min 9.85
_cell_volume 2308.2(3)
_computing_cell_refinement CAD-4-PC
_computing_data_collection 'CAD-4-PC (Nonius, 1996)'
_computing_data_reduction 'REDU4 (Stoe & Cie, 1987)'
_computing_molecular_graphics 'ORTEP-3 for Windows (Farrugia, 1997)'
_computing_publication_material SHELXL97
_computing_structure_refinement 'SHELXL97 (Sheldrick, 1997)'
_computing_structure_solution 'SHELXS97 (Sheldrick, 1997)'
_diffrn_ambient_temperature 299(2)
_diffrn_measured_fraction_theta_full 0.999
_diffrn_measured_fraction_theta_max 1.000
_diffrn_measurement_device_type 'Nonius CAD-4'
_diffrn_measurement_method \w/2\q
_diffrn_radiation_monochromator graphite
_diffrn_radiation_source 'fine-focus sealed tube'
_diffrn_radiation_type CuK\a
_diffrn_radiation_wavelength 1.54180
_diffrn_reflns_av_R_equivalents 0.0162
_diffrn_reflns_av_sigmaI/netI 0.0158
_diffrn_reflns_limit_h_max 1
_diffrn_reflns_limit_h_min -11
_diffrn_reflns_limit_k_max 12
_diffrn_reflns_limit_k_min 0
_diffrn_reflns_limit_l_max 28
_diffrn_reflns_limit_l_min 0
_diffrn_reflns_number 2104
_diffrn_reflns_theta_full 66.99
_diffrn_reflns_theta_max 66.99
_diffrn_reflns_theta_min 3.76
_diffrn_standards_decay_% 1.0
_diffrn_standards_interval_time 120
_diffrn_standards_number 3
_exptl_absorpt_coefficient_mu 2.674
_exptl_absorpt_correction_T_max 0.6607
_exptl_absorpt_correction_T_min 0.5554
_exptl_absorpt_correction_type psi-scan
_exptl_absorpt_process_details '(North <i>et al.</i>,  1968)'
_exptl_crystal_colour colourless
_exptl_crystal_density_diffrn 1.218
_exptl_crystal_density_method 'not measured'
_exptl_crystal_description 'long prism'
_exptl_crystal_F_000 896
_exptl_crystal_size_max 0.77
_exptl_crystal_size_mid 0.25
_exptl_crystal_size_min 0.17
_refine_diff_density_max 0.247
_refine_diff_density_min -0.324
_refine_ls_extinction_coef 0.0087(7)
_refine_ls_extinction_expression Fc^*^=kFc[1+0.001xFc^2^\l^3^/sin(2\q)]^-1/4^
_refine_ls_extinction_method SHELXL97
_refine_ls_goodness_of_fit_ref 1.077
_refine_ls_hydrogen_treatment mixed
_refine_ls_matrix_type full
_refine_ls_number_parameters 143
_refine_ls_number_reflns 2061
_refine_ls_number_restraints 0
_refine_ls_restrained_S_all 1.077
_refine_ls_R_factor_all 0.0512
_refine_ls_R_factor_gt 0.0419
_refine_ls_shift/su_max 0.010
_refine_ls_shift/su_mean 0.002
_refine_ls_structure_factor_coef Fsqd
_refine_ls_weighting_details 'calc w=1/[\s^2^(Fo^2^)+(0.0758P)^2^+0.5702P] where P=(Fo^2^+2Fc^2^)/3'
_refine_ls_weighting_scheme calc
_refine_ls_wR_factor_gt 0.1246
_refine_ls_wR_factor_ref 0.1326
_reflns_number_gt 1730
_reflns_number_total 2061
_reflns_threshold_expression I>2\s(I)
_cod_data_source_file dn2157.cif
_cod_data_source_block I
_cod_database_code 2213279
_cod_database_fobs_code 2213279

loop_
_symmetry_equiv_pos_as_xyz
'x, y, z'
'-x+1/2, -y, z+1/2'
'x+1/2, -y+1/2, -z'
'-x, y+1/2, -z+1/2'
'-x, -y, -z'
'x-1/2, y, -z-1/2'
'-x-1/2, y-1/2, z'
'x, -y-1/2, z-1/2'

loop_
_atom_site_type_symbol
_atom_site_label
_atom_site_fract_x
_atom_site_fract_y
_atom_site_fract_z
_atom_site_U_iso_or_equiv
_atom_site_adp_type
_atom_site_calc_flag
_atom_site_refinement_flags
_atom_site_occupancy
C C1 0.9921(2) 0.0451(3) 0.35107(14) 0.0814(8) Uani d . 1
H H1A 1.0764 0.0658 0.3316 0.098 Uiso calc R 1
H H1B 1.0118 -0.0105 0.3831 0.098 Uiso calc R 1
H H1C 0.9493 0.1253 0.3639 0.098 Uiso calc R 1
C C2 0.8608(3) 0.0602(2) 0.25991(11) 0.0738(7) Uani d . 1
H H2A 0.9435 0.0779 0.2388 0.089 Uiso calc R 1
H H2B 0.8220 0.1421 0.2730 0.089 Uiso calc R 1
H H2C 0.7954 0.0158 0.2360 0.089 Uiso calc R 1
C C3 0.9623(3) -0.1533(2) 0.28933(13) 0.0802(8) Uani d . 1
H H3A 1.0405 -0.1314 0.2661 0.096 Uiso calc R 1
H H3B 0.8969 -0.2028 0.2673 0.096 Uiso calc R 1
H H3C 0.9920 -0.2055 0.3211 0.096 Uiso calc R 1
C C4 0.89495(19) -0.02701(16) 0.31066(8) 0.0480(5) Uani d . 1
C C5 0.76262(19) -0.06185(15) 0.34260(7) 0.0406(4) Uani d . 1
C C8 0.56321(18) 0.03614(15) 0.39263(7) 0.0404(4) Uani d . 1
C C9 0.4679(2) -0.06468(18) 0.38741(8) 0.0483(5) Uani d . 1
H H9 0.486(2) -0.133(2) 0.3630(10) 0.058 Uiso d . 1
C C10 0.3480(2) -0.0633(2) 0.41907(9) 0.0546(5) Uani d . 1
H H10 0.281(2) -0.137(2) 0.4152(9) 0.065 Uiso d . 1
C C11 0.32368(19) 0.0394(2) 0.45614(8) 0.0525(5) Uani d . 1
C C12 0.4165(2) 0.1411(2) 0.46181(8) 0.0543(5) Uani d . 1
H H12 0.399(3) 0.207(2) 0.4873(9) 0.065 Uiso d . 1
C C13 0.5365(2) 0.13953(18) 0.43021(8) 0.0501(5) Uani d . 1
H H13 0.606(2) 0.205(2) 0.4340(9) 0.060 Uiso d . 1
N N7 0.68600(16) 0.04180(14) 0.36045(7) 0.0446(4) Uani d . 1
H H7N 0.716(2) 0.119(2) 0.3558(8) 0.053 Uiso d . 1
O O6 0.72797(14) -0.17632(11) 0.35204(6) 0.0561(4) Uani d . 1
Cl Cl14 0.17337(6) 0.03893(8) 0.49664(3) 0.0797(3) Uani d . 1

loop_
_atom_site_aniso_label
_atom_site_aniso_U_11
_atom_site_aniso_U_22
_atom_site_aniso_U_33
_atom_site_aniso_U_12
_atom_site_aniso_U_13
_atom_site_aniso_U_23
C1 0.0466(13) 0.0940(18) 0.104(2) -0.0056(11) 0.0050(12) -0.0238(15)
C2 0.0829(16) 0.0655(13) 0.0729(15) -0.0031(12) 0.0249(13) 0.0158(11)
C3 0.0817(15) 0.0456(11) 0.113(2) 0.0091(10) 0.0481(15) -0.0030(12)
C4 0.0486(10) 0.0335(9) 0.0620(11) -0.0007(7) 0.0134(8) -0.0026(8)
C5 0.0452(9) 0.0292(8) 0.0475(9) 0.0005(6) 0.0036(7) 0.0001(7)
C8 0.0426(9) 0.0336(8) 0.0451(9) 0.0049(7) 0.0021(7) 0.0026(7)
C9 0.0478(10) 0.0408(9) 0.0563(10) -0.0013(8) 0.0049(8) -0.0085(8)
C10 0.0453(10) 0.0550(11) 0.0634(12) -0.0046(9) 0.0033(9) -0.0042(9)
C11 0.0418(10) 0.0659(12) 0.0497(10) 0.0105(8) 0.0026(8) 0.0003(9)
C12 0.0546(11) 0.0526(11) 0.0558(11) 0.0123(9) 0.0034(9) -0.0125(9)
C13 0.0514(10) 0.0378(9) 0.0612(11) 0.0029(8) 0.0023(9) -0.0083(8)
N7 0.0496(9) 0.0255(7) 0.0586(9) -0.0004(6) 0.0117(7) 0.0009(6)
O6 0.0562(8) 0.0249(6) 0.0871(10) 0.0000(5) 0.0169(7) 0.0025(6)
Cl14 0.0502(4) 0.1130(6) 0.0761(4) 0.0056(3) 0.0184(2) -0.0134(3)

loop_
_atom_type_symbol
_atom_type_description
_atom_type_scat_dispersion_real
_atom_type_scat_dispersion_imag
_atom_type_scat_source
C C 0.0181 0.0091 'International Tables Vol C Tables 4.2.6.8 and 6.1.1.4'
H H 0.0000 0.0000 'International Tables Vol C Tables 4.2.6.8 and 6.1.1.4'
N N 0.0311 0.0180 'International Tables Vol C Tables 4.2.6.8 and 6.1.1.4'
O O 0.0492 0.0322 'International Tables Vol C Tables 4.2.6.8 and 6.1.1.4'
Cl Cl 0.3639 0.7018 'International Tables Vol C Tables 4.2.6.8 and 6.1.1.4'

loop_
_geom_angle_atom_site_label_1
_geom_angle_atom_site_label_2
_geom_angle_atom_site_label_3
_geom_angle
C4 C1 H1A 109.5
C4 C1 H1B 109.5
H1A C1 H1B 109.5
C4 C1 H1C 109.5
H1A C1 H1C 109.5
H1B C1 H1C 109.5
C4 C2 H2A 109.5
C4 C2 H2B 109.5
H2A C2 H2B 109.5
C4 C2 H2C 109.5
H2A C2 H2C 109.5
H2B C2 H2C 109.5
C4 C3 H3A 109.5
C4 C3 H3B 109.5
H3A C3 H3B 109.5
C4 C3 H3C 109.5
H3A C3 H3C 109.5
H3B C3 H3C 109.5
C3 C4 C2 108.74(18)
C3 C4 C1 110.05(19)
C2 C4 C1 110.3(2)
C3 C4 C5 109.23(14)
C2 C4 C5 109.73(17)
C1 C4 C5 108.77(17)
O6 C5 N7 121.71(16)
O6 C5 C4 122.48(15)
N7 C5 C4 115.81(14)
C9 C8 C13 119.08(17)
C9 C8 N7 123.09(15)
C13 C8 N7 117.81(16)
C10 C9 C8 120.50(17)
C10 C9 H9 120.3(14)
C8 C9 H9 119.2(14)
C11 C10 C9 119.58(19)
C11 C10 H10 120.8(13)
C9 C10 H10 119.6(13)
C12 C11 C10 120.98(18)
C12 C11 Cl14 119.83(15)
C10 C11 Cl14 119.19(16)
C11 C12 C13 119.39(18)
C11 C12 H12 119.1(16)
C13 C12 H12 121.5(16)
C12 C13 C8 120.47(18)
C12 C13 H13 122.6(13)
C8 C13 H13 116.9(13)
C5 N7 C8 126.76(14)
C5 N7 H7N 119.1(15)
C8 N7 H7N 113.7(15)

loop_
_geom_bond_atom_site_label_1
_geom_bond_atom_site_label_2
_geom_bond_distance
C1 C4 1.524(3)
C1 H1A 0.9600
C1 H1B 0.9600
C1 H1C 0.9600
C2 C4 1.522(3)
C2 H2A 0.9600
C2 H2B 0.9600
C2 H2C 0.9600
C3 C4 1.520(3)
C3 H3A 0.9600
C3 H3B 0.9600
C3 H3C 0.9600
C4 C5 1.528(2)
C5 O6 1.226(2)
C5 N7 1.352(2)
C8 C9 1.382(3)
C8 C13 1.394(2)
C8 N7 1.412(2)
C9 C10 1.381(3)
C9 H9 0.92(2)
C10 C11 1.377(3)
C10 H10 1.00(2)
C11 C12 1.373(3)
C11 Cl14 1.7413(19)
C12 C13 1.381(3)
C12 H12 0.91(2)
C13 H13 0.95(2)
N7 H7N 0.84(2)

loop_
_geom_hbond_atom_site_label_D
_geom_hbond_atom_site_label_H
_geom_hbond_atom_site_label_A
_geom_hbond_site_symmetry_A
_geom_hbond_distance_DH
_geom_hbond_distance_HA
_geom_hbond_distance_DA
_geom_hbond_angle_DHA
N7 H7N O6 7_765 0.84(2) 2.14(2) 2.9773(19) 172(2)

loop_
_geom_torsion_atom_site_label_1
_geom_torsion_atom_site_label_2
_geom_torsion_atom_site_label_3
_geom_torsion_atom_site_label_4
_geom_torsion
C3 C4 C5 O6 5.3(3)
C2 C4 C5 O6 124.5(2)
C1 C4 C5 O6 -114.8(2)
C3 C4 C5 N7 -175.26(19)
C2 C4 C5 N7 -56.1(2)
C1 C4 C5 N7 64.6(2)
C13 C8 C9 C10 -0.2(3)
N7 C8 C9 C10 -178.43(18)
C8 C9 C10 C11 -0.1(3)
C9 C10 C11 C12 0.5(3)
C9 C10 C11 Cl14 -179.03(16)
C10 C11 C12 C13 -0.6(3)
Cl14 C11 C12 C13 178.91(15)
C11 C12 C13 C8 0.3(3)
C9 C8 C13 C12 0.1(3)
N7 C8 C13 C12 178.40(17)
O6 C5 N7 C8 2.2(3)
C4 C5 N7 C8 -177.22(17)
C9 C8 N7 C5 -33.6(3)
C13 C8 N7 C5 148.14(19)

loop_
_cod_related_entry_id
_cod_related_entry_database
_cod_related_entry_code
1 ChemSpider 158733
